data_7709293
loop_
_publ_author_name
'Helling, Christoph'
'Ganesamoorthy, Chelladurai'
'W\"olper, Christoph'
'Schulz, Stephan'

_publ_section_title
;
 Geminal C-Cl and Si-Cl bond activation of chloromethanes and
 chlorosilanes by gallanediyl LGa.
;
_journal_issue 5
_journal_name_full 'Dalton transactions (Cambridge, England : 2003)'
_journal_page_first 2050
_journal_page_last 2058
_journal_paper_doi 10.1039/d1dt04192d
_journal_volume 51
_journal_year 2022
_chemical_formula_sum 'C85 H109 Cl4 Ga2 N4 Si'
_chemical_formula_weight 1496.09
_space_group_crystal_system triclinic
_space_group_IT_number 2
_space_group_name_Hall '-P 1'
_space_group_name_H-M_alt 'P -1'
_atom_sites_solution_hydrogens geom
_atom_sites_solution_primary patterson
_atom_sites_solution_secondary difmap
_audit_creation_method SHELXL-2017/1
_audit_update_record
;
2021-12-08 deposited with the CCDC.	2022-01-12 downloaded from the CCDC.
;
_cell_angle_alpha 92.951(5)
_cell_angle_beta 91.421(5)
_cell_angle_gamma 109.252(4)
_cell_formula_units_Z 2
_cell_length_a 12.8721(12)
_cell_length_b 15.8286(15)
_cell_length_c 20.983(2)
_cell_measurement_reflns_used 9280
_cell_measurement_temperature 100(2)
_cell_measurement_theta_max 33.31
_cell_measurement_theta_min 2.45
_cell_volume 4026.8(7)
_computing_cell_refinement 'BRUKER APEX2(v2009.5-1)'
_computing_data_collection 'BRUKER APEX2(v2009.5-1)'
_computing_data_reduction 'BRUKER APEX2(v2009.5-1)'
_computing_molecular_graphics 'ORTEP/PLATON (Spek)'
_computing_publication_material 'BRUKER AXS SHELXTL (c) 2008 / Vers. 2008/4'
_computing_structure_refinement 'SHELXL-2017/1 (Sheldrick, 2017)'
_computing_structure_solution 'BRUKER APEX2(v2009.5-1)'
_diffrn_ambient_temperature 100(2)
_diffrn_detector_area_resol_mean 512
_diffrn_measured_fraction_theta_full 1.000
_diffrn_measured_fraction_theta_max 0.960
_diffrn_measurement_device_type 'Bruker D8 KAPPA II (APEX II detector)'
_diffrn_measurement_method 'Data collection strategy APEX 2/COSMO'
_diffrn_radiation_monochromator 'Triumph Goebel mirror'
_diffrn_radiation_source 'fine-focus sealed tube'
_diffrn_radiation_type MoK\a
_diffrn_radiation_wavelength 0.71073
_diffrn_reflns_av_R_equivalents 0.0305
_diffrn_reflns_av_unetI/netI 0.0205
_diffrn_reflns_Laue_measured_fraction_full 1.000
_diffrn_reflns_Laue_measured_fraction_max 0.960
_diffrn_reflns_limit_h_max 19
_diffrn_reflns_limit_h_min -19
_diffrn_reflns_limit_k_max 24
_diffrn_reflns_limit_k_min -23
_diffrn_reflns_limit_l_max 32
_diffrn_reflns_limit_l_min -31
_diffrn_reflns_number 199445
_diffrn_reflns_point_group_measured_fraction_full 1.000
_diffrn_reflns_point_group_measured_fraction_max 0.960
_diffrn_reflns_theta_full 25.242
_diffrn_reflns_theta_max 33.345
_diffrn_reflns_theta_min 1.626
_exptl_absorpt_coefficient_mu 0.861
_exptl_absorpt_correction_T_max 0.75
_exptl_absorpt_correction_T_min 0.64
_exptl_absorpt_correction_type multi-scan
_exptl_absorpt_process_details
; 
 SADABS
 R.H. Blessing, Acta Cryst. (1995) A51 33-38 
;
_exptl_crystal_colour colourless
_exptl_crystal_density_diffrn 1.234
_exptl_crystal_description prism
_exptl_crystal_F_000 1582
_exptl_crystal_size_max 0.607
_exptl_crystal_size_mid 0.156
_exptl_crystal_size_min 0.151
_refine_diff_density_max 1.022
_refine_diff_density_min -0.645
_refine_diff_density_rms 0.070
_refine_ls_extinction_method none
_refine_ls_goodness_of_fit_ref 1.069
_refine_ls_hydrogen_treatment constr
_refine_ls_matrix_type full
_refine_ls_number_parameters 940
_refine_ls_number_reflns 29948
_refine_ls_number_restraints 741
_refine_ls_restrained_S_all 1.077
_refine_ls_R_factor_all 0.0442
_refine_ls_R_factor_gt 0.0319
_refine_ls_shift/su_max 0.002
_refine_ls_shift/su_mean 0.000
_refine_ls_structure_factor_coef Fsqd
_refine_ls_weighting_details 'w=1/[\s^2^(Fo^2^)+(0.0398P)^2^+2.2943P] where P=(Fo^2^+2Fc^2^)/3'
_refine_ls_weighting_scheme calc
_refine_ls_wR_factor_gt 0.0789
_refine_ls_wR_factor_ref 0.0892
_reflns_Friedel_coverage 0.000
_reflns_number_gt 25225
_reflns_number_total 29948
_reflns_threshold_expression 'I > 2\s(I)'
_cod_data_source_file d1dt04192d2.cif
_cod_data_source_block cg_050m
_cod_depositor_comments
;
The following automatic conversions were performed:

data item '_atom_sites_solution_secondary' value 'diffmap' was
changed to 'difmap'.

Automatic conversion script
Id: cif_fix_values 7556 2019-12-06 15:28:31Z antanas 

 Adding full bibliography for 7709288--7709294.cif.
;
_cod_original_cell_volume 4026.9(7)
_cod_database_code 7709293
_shelx_shelxl_version_number 2017/1
_shelx_space_group_comment
;
The symmetry employed for this shelxl refinement is uniquely defined
by the following loop, which should always be used as a source of
symmetry information in preference to the above space-group names.
They are only intended as comments.
;
_shelx_estimated_absorpt_t_min 0.623
_shelx_estimated_absorpt_t_max 0.881

loop_
_space_group_symop_operation_xyz
'x, y, z'
'-x, -y, -z'

loop_
_atom_site_label
_atom_site_type_symbol
_atom_site_fract_x
_atom_site_fract_y
_atom_site_fract_z
_atom_site_U_iso_or_equiv
_atom_site_adp_type
_atom_site_occupancy
_atom_site_site_symmetry_order
_atom_site_calc_flag
_atom_site_refinement_flags_posn
_atom_site_refinement_flags_adp
_atom_site_refinement_flags_occupancy
_atom_site_disorder_assembly
_atom_site_disorder_group
Ga1 Ga 0.28506(2) 0.19083(2) 0.18360(2) 0.01163(3) Uani 1 1 d . . . . .
Ga2 Ga 0.41451(2) 0.41717(2) 0.32471(2) 0.01166(3) Uani 1 1 d . . . . .
Cl1 Cl 0.36846(2) 0.10935(2) 0.23365(2) 0.01955(5) Uani 1 1 d . . . . .
Cl2 Cl 0.36653(2) 0.32421(2) 0.40306(2) 0.01948(5) Uani 1 1 d . . . . .
Cl3 Cl 0.46555(3) 0.41422(2) 0.15998(2) 0.02435(6) Uani 1 1 d . . . . .
Cl4 Cl 0.20936(3) 0.38794(2) 0.19706(2) 0.02314(6) Uani 1 1 d . . . . .
Si1 Si 0.34314(3) 0.34784(2) 0.22024(2) 0.01338(5) Uani 1 1 d . . . . .
N1 N 0.13093(8) 0.11322(6) 0.18055(4) 0.01352(16) Uani 1 1 d . . . . .
N2 N 0.31306(8) 0.16855(6) 0.09427(4) 0.01272(15) Uani 1 1 d . . . . .
N3 N 0.36990(8) 0.51821(6) 0.35431(4) 0.01298(15) Uani 1 1 d . . . . .
N4 N 0.57202(8) 0.47515(6) 0.34315(4) 0.01375(16) Uani 1 1 d . . . . .
C1 C 0.10650(9) 0.03729(7) 0.14347(5) 0.01440(18) Uani 1 1 d . . . . .
C2 C 0.17332(9) 0.02310(7) 0.09527(5) 0.01553(19) Uani 1 1 d . . . . .
H2 H 0.155001 -0.037020 0.078175 0.019 Uiso 1 1 calc R U . . .
C3 C 0.26331(9) 0.08532(7) 0.06885(5) 0.01394(18) Uani 1 1 d . . . . .
C4 C 0.00187(10) -0.03902(8) 0.15287(6) 0.0200(2) Uani 1 1 d . . . . .
H4A H -0.058930 -0.015404 0.158732 0.030 Uiso 1 1 calc R U . . .
H4B H 0.011480 -0.069884 0.190743 0.030 Uiso 1 1 calc R U . . .
H4C H -0.014882 -0.081334 0.115242 0.030 Uiso 1 1 calc R U . . .
C5 C 0.30346(10) 0.05461(8) 0.00796(6) 0.0203(2) Uani 1 1 d . . . . .
H5A H 0.292141 0.089964 -0.026916 0.030 Uiso 1 1 calc R U . . .
H5B H 0.262260 -0.008955 -0.002349 0.030 Uiso 1 1 calc R U . . .
H5C H 0.382078 0.062850 0.013529 0.030 Uiso 1 1 calc R U . . .
C6 C 0.04728(9) 0.12672(7) 0.22088(5) 0.01550(19) Uani 1 1 d . . . . .
C7 C 0.03375(10) 0.09337(8) 0.28206(6) 0.0185(2) Uani 1 1 d . . . . .
C8 C -0.04810(11) 0.10920(9) 0.31906(6) 0.0235(2) Uani 1 1 d . . . . .
H8 H -0.057769 0.088322 0.360866 0.028 Uiso 1 1 calc R U . . .
C9 C -0.11485(11) 0.15443(9) 0.29604(7) 0.0253(3) Uani 1 1 d . . . . .
H9 H -0.169586 0.164511 0.321985 0.030 Uiso 1 1 calc R U . . .
C11 C -0.02124(9) 0.17210(8) 0.19635(6) 0.0175(2) Uani 1 1 d . . . . .
C10 C -0.10210(10) 0.18514(9) 0.23512(7) 0.0225(2) Uani 1 1 d . . . . .
H10 H -0.149029 0.215525 0.219448 0.027 Uiso 1 1 calc R U . . .
C12 C 0.10150(11) 0.04020(9) 0.30918(6) 0.0215(2) Uani 1 1 d . . . . .
H12 H 0.145129 0.025433 0.274134 0.026 Uiso 1 1 calc R U . . .
C13 C 0.02744(14) -0.04823(10) 0.33423(8) 0.0330(3) Uani 1 1 d . . . . .
H13A H -0.025396 -0.082493 0.300167 0.049 Uiso 1 1 calc R U . . .
H13B H -0.012477 -0.035148 0.370533 0.049 Uiso 1 1 calc R U . . .
H13C H 0.073000 -0.083406 0.347970 0.049 Uiso 1 1 calc R U . . .
C14 C 0.18215(14) 0.09530(11) 0.36269(7) 0.0330(3) Uani 1 1 d . . . . .
H14A H 0.227473 0.060769 0.377934 0.049 Uiso 1 1 calc R U . . .
H14B H 0.140859 0.109164 0.398040 0.049 Uiso 1 1 calc R U . . .
H14C H 0.229728 0.151232 0.346369 0.049 Uiso 1 1 calc R U . . .
C15 C -0.01247(10) 0.20221(8) 0.12850(6) 0.0199(2) Uani 1 1 d . . . . .
H15 H 0.066416 0.218200 0.117193 0.024 Uiso 1 1 calc R U . . .
C16 C -0.08106(12) 0.12635(10) 0.08089(7) 0.0273(3) Uani 1 1 d . . . . .
H16A H -0.084218 0.150140 0.038952 0.041 Uiso 1 1 calc R U . . .
H16B H -0.155844 0.100986 0.095907 0.041 Uiso 1 1 calc R U . . .
H16C H -0.046928 0.079451 0.077399 0.041 Uiso 1 1 calc R U . . .
C17 C -0.04792(12) 0.28453(10) 0.11997(8) 0.0284(3) Uani 1 1 d . . . . .
H17A H -0.028878 0.306466 0.077527 0.043 Uiso 1 1 calc R U . . .
H17B H -0.009846 0.331787 0.152720 0.043 Uiso 1 1 calc R U . . .
H17C H -0.127684 0.267975 0.124221 0.043 Uiso 1 1 calc R U . . .
C18 C 0.39260(9) 0.23294(7) 0.05793(5) 0.01420(18) Uani 1 1 d . . . . .
C19 C 0.50323(9) 0.23657(8) 0.05857(5) 0.01692(19) Uani 1 1 d . . . . .
C20 C 0.57715(10) 0.30209(9) 0.02417(6) 0.0226(2) Uani 1 1 d . . . . .
H20 H 0.652176 0.305375 0.023884 0.027 Uiso 1 1 calc R U . . .
C21 C 0.54340(11) 0.36210(9) -0.00938(6) 0.0245(2) Uani 1 1 d . . . . .
H21 H 0.594845 0.405755 -0.032605 0.029 Uiso 1 1 calc R U . . .
C22 C 0.43415(11) 0.35838(8) -0.00903(6) 0.0211(2) Uani 1 1 d . . . . .
H22 H 0.411442 0.400077 -0.031820 0.025 Uiso 1 1 calc R U . . .
C23 C 0.35709(10) 0.29406(8) 0.02443(5) 0.01629(19) Uani 1 1 d . . . . .
C24 C 0.54601(10) 0.17541(8) 0.09699(6) 0.0187(2) Uani 1 1 d . . . . .
H24 H 0.481322 0.127680 0.112872 0.022 Uiso 1 1 calc R U . . .
C25 C 0.61239(12) 0.12963(10) 0.05647(7) 0.0274(3) Uani 1 1 d . . . . .
H25A H 0.567505 0.097863 0.018673 0.041 Uiso 1 1 calc R U . . .
H25B H 0.632846 0.086804 0.081849 0.041 Uiso 1 1 calc R U . . .
H25C H 0.679184 0.175027 0.043036 0.041 Uiso 1 1 calc R U . . .
C26 C 0.61645(11) 0.22855(10) 0.15499(6) 0.0254(2) Uani 1 1 d . . . . .
H26A H 0.679661 0.276524 0.140452 0.038 Uiso 1 1 calc R U . . .
H26B H 0.642714 0.188372 0.179950 0.038 Uiso 1 1 calc R U . . .
H26C H 0.572031 0.254748 0.181659 0.038 Uiso 1 1 calc R U . . .
C27 C 0.23833(10) 0.29152(9) 0.02557(6) 0.0199(2) Uani 1 1 d . . . . .
H27 H 0.210813 0.271615 0.068297 0.024 Uiso 1 1 calc R U . . .
C28 C 0.16528(12) 0.22265(10) -0.02491(7) 0.0292(3) Uani 1 1 d . . . . .
H28A H 0.193186 0.237681 -0.067363 0.044 Uiso 1 1 calc R U . . .
H28B H 0.089598 0.223515 -0.023480 0.044 Uiso 1 1 calc R U . . .
H28C H 0.166363 0.162711 -0.016163 0.044 Uiso 1 1 calc R U . . .
C29 C 0.22477(14) 0.38286(10) 0.01802(7) 0.0298(3) Uani 1 1 d . . . . .
H29A H 0.242492 0.401195 -0.025402 0.045 Uiso 1 1 calc R U . . .
H29B H 0.274602 0.427263 0.048898 0.045 Uiso 1 1 calc R U . . .
H29C H 0.148512 0.378704 0.025731 0.045 Uiso 1 1 calc R U . . .
C30 C 0.42636(9) 0.56809(7) 0.40507(5) 0.01457(18) Uani 1 1 d . . . . .
C31 C 0.52804(9) 0.56459(8) 0.42843(5) 0.01624(19) Uani 1 1 d . . . . .
H31 H 0.550877 0.589999 0.470564 0.019 Uiso 1 1 calc R U . . .
C32 C 0.59949(9) 0.52821(8) 0.39711(5) 0.01546(19) Uani 1 1 d . . . . .
C33 C 0.38185(10) 0.63345(8) 0.43978(6) 0.0209(2) Uani 1 1 d . . . . .
H33A H 0.385857 0.683013 0.412757 0.031 Uiso 1 1 calc R U . . .
H33B H 0.425714 0.656999 0.479565 0.031 Uiso 1 1 calc R U . . .
H33C H 0.304991 0.602900 0.449640 0.031 Uiso 1 1 calc R U . . .
C34 C 0.71432(10) 0.55189(9) 0.42687(6) 0.0221(2) Uani 1 1 d . . . . .
H34A H 0.768388 0.573760 0.394296 0.033 Uiso 1 1 calc R U . . .
H34B H 0.723711 0.498526 0.444392 0.033 Uiso 1 1 calc R U . . .
H34C H 0.725382 0.598744 0.461227 0.033 Uiso 1 1 calc R U . . .
C35 C 0.27464(9) 0.53622(7) 0.32819(5) 0.01411(18) Uani 1 1 d . . . . .
C36 C 0.28935(10) 0.59716(8) 0.28002(6) 0.0193(2) Uani 1 1 d . . . . .
C37 C 0.19620(11) 0.61186(9) 0.25373(7) 0.0235(2) Uani 1 1 d . . . . .
H37 H 0.204629 0.653286 0.221470 0.028 Uiso 1 1 calc R U . . .
C38 C 0.09211(11) 0.56699(9) 0.27401(7) 0.0245(2) Uani 1 1 d . . . . .
H38 H 0.029586 0.577066 0.255318 0.029 Uiso 1 1 calc R U . . .
C39 C 0.07913(10) 0.50730(9) 0.32165(6) 0.0215(2) Uani 1 1 d . . . . .
H39 H 0.007304 0.476658 0.335209 0.026 Uiso 1 1 calc R U . . .
C40 C 0.16961(9) 0.49132(7) 0.35013(5) 0.01577(19) Uani 1 1 d . . . . .
C41 C 0.40154(12) 0.64732(11) 0.25544(8) 0.0313(3) Uani 1 1 d . . . . .
H41 H 0.455852 0.620592 0.272879 0.038 Uiso 1 1 calc R U . . .
C42 C 0.43958(16) 0.74729(14) 0.27832(9) 0.0475(5) Uani 1 1 d . . . . .
H42A H 0.513007 0.777599 0.262892 0.071 Uiso 1 1 calc R U . . .
H42B H 0.442347 0.752968 0.325108 0.071 Uiso 1 1 calc R U . . .
H42C H 0.387586 0.774898 0.261503 0.071 Uiso 1 1 calc R U . . .
C43 C 0.40026(16) 0.63758(11) 0.18251(8) 0.0393(4) Uani 1 1 d . . . . .
H43A H 0.353674 0.669202 0.164410 0.059 Uiso 1 1 calc R U . . .
H43B H 0.370836 0.573919 0.168213 0.059 Uiso 1 1 calc R U . . .
H43C H 0.475437 0.663383 0.168160 0.059 Uiso 1 1 calc R U . . .
C44 C 0.15026(9) 0.42605(8) 0.40252(5) 0.0174(2) Uani 1 1 d . . . . .
H44 H 0.223459 0.429493 0.421838 0.021 Uiso 1 1 calc R U . . .
C45 C 0.08259(11) 0.45004(10) 0.45533(6) 0.0256(3) Uani 1 1 d . . . . .
H45A H 0.118634 0.512463 0.471360 0.038 Uiso 1 1 calc R U . . .
H45B H 0.077449 0.410412 0.490349 0.038 Uiso 1 1 calc R U . . .
H45C H 0.008471 0.442572 0.438005 0.038 Uiso 1 1 calc R U . . .
C46 C 0.09223(12) 0.32991(9) 0.37496(7) 0.0264(3) Uani 1 1 d . . . . .
H46A H 0.019765 0.325011 0.356299 0.040 Uiso 1 1 calc R U . . .
H46B H 0.083110 0.288412 0.409106 0.040 Uiso 1 1 calc R U . . .
H46C H 0.136679 0.314793 0.341842 0.040 Uiso 1 1 calc R U . . .
C47 C 0.65805(9) 0.45673(8) 0.30775(5) 0.01562(19) Uani 1 1 d . . . . .
C48 C 0.70481(9) 0.51273(8) 0.25835(6) 0.0181(2) Uani 1 1 d . . . . .
C49 C 0.78706(10) 0.49424(9) 0.22374(6) 0.0227(2) Uani 1 1 d . . . . .
H49 H 0.819340 0.531088 0.190282 0.027 Uiso 1 1 calc R U . . .
C50 C 0.82229(10) 0.42307(10) 0.23739(6) 0.0241(2) Uani 1 1 d . . . . .
H50 H 0.877897 0.411172 0.213201 0.029 Uiso 1 1 calc R U . . .
C51 C 0.77651(10) 0.36957(9) 0.28614(6) 0.0215(2) Uani 1 1 d . . . . .
H51 H 0.801469 0.321115 0.295244 0.026 Uiso 1 1 calc R U . . .
C52 C 0.69405(9) 0.38501(8) 0.32256(5) 0.0173(2) Uani 1 1 d . . . . .
C53 C 0.66846(11) 0.59178(9) 0.24250(6) 0.0221(2) Uani 1 1 d . . . . .
H53 H 0.587160 0.573292 0.247758 0.027 Uiso 1 1 calc R U . . .
C54 C 0.72240(15) 0.67490(10) 0.28759(8) 0.0333(3) Uani 1 1 d . . . . .
H54A H 0.802679 0.690576 0.287465 0.050 Uiso 1 1 calc R U . . .
H54B H 0.697800 0.662211 0.330969 0.050 Uiso 1 1 calc R U . . .
H54C H 0.701258 0.725115 0.273190 0.050 Uiso 1 1 calc R U . . .
C55 C 0.68940(12) 0.61770(11) 0.17348(7) 0.0295(3) Uani 1 1 d . . . . .
H55A H 0.658602 0.564258 0.144331 0.044 Uiso 1 1 calc R U . . .
H55B H 0.768868 0.643388 0.168143 0.044 Uiso 1 1 calc R U . . .
H55C H 0.654116 0.662045 0.163805 0.044 Uiso 1 1 calc R U . . .
C56 C 0.64860(10) 0.32346(8) 0.37583(6) 0.0191(2) Uani 1 1 d . . . . .
H56 H 0.601236 0.349694 0.401748 0.023 Uiso 1 1 calc R U . . .
C58 C 0.57703(13) 0.23089(10) 0.34808(7) 0.0304(3) Uani 1 1 d . . . . .
H58A H 0.515327 0.236439 0.322324 0.046 Uiso 1 1 calc R U . . .
H58B H 0.548548 0.191956 0.382956 0.046 Uiso 1 1 calc R U . . .
H58C H 0.621283 0.204844 0.321160 0.046 Uiso 1 1 calc R U . . .
C57 C 0.74074(13) 0.31490(11) 0.42041(6) 0.0287(3) Uani 1 1 d . . . . .
H57A H 0.784736 0.284913 0.396700 0.043 Uiso 1 1 calc R U . . .
H57B H 0.708135 0.279578 0.456311 0.043 Uiso 1 1 calc R U . . .
H57C H 0.788082 0.374740 0.436644 0.043 Uiso 1 1 calc R U . . .
C1_1 C 0.3121(13) 0.0809(9) 0.6181(4) 0.093(4) Uani 0.509(14) 1 d D U P A 1
H1_1 H 0.283665 0.056852 0.657030 0.111 Uiso 0.509(14) 1 calc R U P A 1
C2_1 C 0.4013(11) 0.0640(6) 0.5935(6) 0.100(4) Uani 0.509(14) 1 d D U P A 1
H2_1 H 0.435306 0.028452 0.615726 0.120 Uiso 0.509(14) 1 calc R U P A 1
C3_1 C 0.4419(9) 0.0982(7) 0.5369(6) 0.073(3) Uani 0.509(14) 1 d D U P A 1
H3_1 H 0.503378 0.085784 0.519829 0.088 Uiso 0.509(14) 1 calc R U P A 1
C4_1 C 0.3940(11) 0.1503(10) 0.5048(5) 0.042(2) Uani 0.509(14) 1 d D U P A 1
H4_1 H 0.423633 0.175728 0.466485 0.051 Uiso 0.509(14) 1 calc R U P A 1
C5_1 C 0.3022(5) 0.1654(4) 0.5290(2) 0.0427(12) Uani 0.509(14) 1 d D U P A 1
H5_1 H 0.265957 0.198453 0.505818 0.051 Uiso 0.509(14) 1 calc R U P A 1
C6_1 C 0.2635(8) 0.1331(6) 0.5859(3) 0.067(2) Uani 0.509(14) 1 d D U P A 1
H6_1 H 0.202997 0.146474 0.603434 0.081 Uiso 0.509(14) 1 calc R U P A 1
C1'_1 C 0.3682(10) 0.0562(7) 0.6178(3) 0.076(3) Uani 0.491(14) 1 d D U P A 2
H1'_1 H 0.363410 0.024510 0.655482 0.091 Uiso 0.491(14) 1 calc R U P A 2
C2'_1 C 0.4464(8) 0.0562(6) 0.5744(4) 0.0687(19) Uani 0.491(14) 1 d D U P A 2
H2'_1 H 0.495788 0.024205 0.582139 0.082 Uiso 0.491(14) 1 calc R U P A 2
C3'_1 C 0.4539(9) 0.1017(9) 0.5203(4) 0.0575(19) Uani 0.491(14) 1 d D U P A 2
H3'_1 H 0.509294 0.102417 0.491041 0.069 Uiso 0.491(14) 1 calc R U P A 2
C4'_1 C 0.3811(13) 0.1464(12) 0.5082(6) 0.060(3) Uani 0.491(14) 1 d D U P A 2
H4'_1 H 0.382662 0.175188 0.469423 0.073 Uiso 0.491(14) 1 calc R U P A 2
C5'_1 C 0.3076(7) 0.1487(7) 0.5521(6) 0.078(3) Uani 0.491(14) 1 d D U P A 2
H5'_1 H 0.261257 0.183611 0.545287 0.093 Uiso 0.491(14) 1 calc R U P A 2
C6'_1 C 0.2975(9) 0.1024(9) 0.6063(6) 0.086(3) Uani 0.491(14) 1 d D U P A 2
H6'_1 H 0.242148 0.102396 0.635430 0.103 Uiso 0.491(14) 1 calc R U P A 2
C1_2 C 0.22613(17) 0.85198(13) 0.18200(13) 0.0522(5) Uani 1 1 d D . . . .
H1_2 H 0.294377 0.897561 0.193288 0.063 Uiso 1 1 calc R U . . .
C2_2 C 0.20465(17) 0.81536(14) 0.12130(11) 0.0480(5) Uani 1 1 d D . . . .
H2_2 H 0.258540 0.835284 0.090319 0.058 Uiso 1 1 calc R U . . .
C3_2 C 0.10740(19) 0.75071(14) 0.10408(11) 0.0512(5) Uani 1 1 d D . . . .
H3_2 H 0.093794 0.725687 0.061316 0.061 Uiso 1 1 calc R U . . .
C4_2 C 0.02991(17) 0.72182(14) 0.14749(15) 0.0605(7) Uani 1 1 d D . . . .
H4_2 H -0.038290 0.677002 0.134853 0.073 Uiso 1 1 calc R U . . .
C5_2 C 0.0483(2) 0.75618(19) 0.20933(16) 0.0753(10) Uani 1 1 d D . . . .
H5_2 H -0.006168 0.735231 0.239855 0.090 Uiso 1 1 calc R U . . .
C6_2 C 0.1491(3) 0.82305(19) 0.22708(11) 0.0670(8) Uani 1 1 d D . . . .
H6_2 H 0.163765 0.847960 0.269844 0.080 Uiso 1 1 calc R U . . .
C1_3 C 0.63630(16) 0.99229(11) 0.21088(9) 0.0382(4) Uani 1 1 d D . . . .
H1_3 H 0.647298 1.044331 0.238419 0.046 Uiso 1 1 calc R U . . .
C2_3 C 0.53986(16) 0.95672(13) 0.17381(10) 0.0429(4) Uani 1 1 d D . . . .
H2_3 H 0.484710 0.984406 0.175764 0.052 Uiso 1 1 calc R U . . .
C3_3 C 0.52355(14) 0.88035(12) 0.13362(8) 0.0378(4) Uani 1 1 d D . . . .
H3_3 H 0.457329 0.855795 0.108071 0.045 Uiso 1 1 calc R U . . .
C4_3 C 0.60379(13) 0.84048(10) 0.13101(7) 0.0300(3) Uani 1 1 d D . . . .
H4_3 H 0.593009 0.788345 0.103614 0.036 Uiso 1 1 calc R U . . .
C5_3 C 0.70007(12) 0.87641(10) 0.16831(7) 0.0285(3) Uani 1 1 d D . . . .
H5_3 H 0.755189 0.848667 0.166649 0.034 Uiso 1 1 calc R U . . .
C6_3 C 0.71635(13) 0.95248(10) 0.20796(7) 0.0318(3) Uani 1 1 d D . . . .
H6_3 H 0.782871 0.977290 0.233214 0.038 Uiso 1 1 calc R U . . .
C1_4 C 0.0641(5) 0.8501(2) 0.48373(13) 0.1166(18) Uani 1 1 d D . . . .
H1_4 H 0.031048 0.881396 0.512116 0.140 Uiso 1 1 calc R U . . .
C2_4 C -0.0003(3) 0.7735(2) 0.45096(15) 0.0892(11) Uani 1 1 d D . . . .
H2_4 H -0.077644 0.752208 0.455744 0.107 Uiso 1 1 calc R U . . .
C3_4 C 0.0467(3) 0.72851(17) 0.41190(13) 0.0702(7) Uani 1 1 d D . . . .
H3_4 H 0.001267 0.674641 0.389719 0.084 Uiso 1 1 calc R U . . .
C4_4 C 0.1560(3) 0.75663(18) 0.40276(13) 0.0668(7) Uani 1 1 d D . . . .
H4_4 H 0.186443 0.722679 0.374852 0.080 Uiso 1 1 calc R U . . .
C5_4 C 0.2218(3) 0.8334(3) 0.4336(2) 0.1068(14) Uani 1 1 d D . . . .
H5_4 H 0.298452 0.853918 0.426411 0.128 Uiso 1 1 calc R U . . .
C6_4 C 0.1780(5) 0.8836(2) 0.47647(18) 0.127(2) Uani 1 1 d D . . . .
H6_4 H 0.223379 0.937089 0.499066 0.152 Uiso 1 1 calc R U . . .
C1_5 C -0.0874(3) 0.46500(15) 0.03916(16) 0.0691(8) Uani 1 1 d . . . . .
H1_5 H -0.147017 0.441402 0.066112 0.083 Uiso 1 1 calc R U . . .
C2_5 C 0.0169(3) 0.51128(16) 0.06516(16) 0.0715(8) Uani 1 1 d . . . . .
H2_5 H 0.029301 0.519102 0.110225 0.086 Uiso 1 1 calc R U . . .
C3_5 C 0.1038(3) 0.54640(16) 0.02559(17) 0.0710(8) Uani 1 1 d . . . . .
H3_5 H 0.175086 0.578592 0.043810 0.085 Uiso 1 1 calc R U . . .

loop_
_atom_site_aniso_label
_atom_site_aniso_U_11
_atom_site_aniso_U_22
_atom_site_aniso_U_33
_atom_site_aniso_U_23
_atom_site_aniso_U_13
_atom_site_aniso_U_12
Ga1 0.01096(5) 0.01189(5) 0.01104(5) -0.00275(4) -0.00078(4) 0.00303(4)
Ga2 0.01107(5) 0.01287(5) 0.01047(5) -0.00294(4) -0.00120(4) 0.00385(4)
Cl1 0.01797(12) 0.02256(12) 0.01909(12) 0.00197(9) -0.00347(9) 0.00822(10)
Cl2 0.02134(13) 0.01816(11) 0.01807(12) 0.00321(9) 0.00082(9) 0.00510(9)
Cl3 0.02550(14) 0.02145(13) 0.01726(12) -0.00468(10) 0.00526(10) -0.00356(10)
Cl4 0.02295(14) 0.02393(13) 0.02438(13) -0.00906(10) -0.01016(10) 0.01259(11)
Si1 0.01356(13) 0.01316(12) 0.01193(12) -0.00393(10) -0.00145(9) 0.00326(10)
N1 0.0118(4) 0.0131(4) 0.0148(4) -0.0026(3) 0.0000(3) 0.0036(3)
N2 0.0126(4) 0.0131(4) 0.0117(4) -0.0025(3) -0.0002(3) 0.0039(3)
N3 0.0119(4) 0.0137(4) 0.0128(4) -0.0028(3) -0.0008(3) 0.0043(3)
N4 0.0116(4) 0.0166(4) 0.0126(4) -0.0029(3) -0.0011(3) 0.0048(3)
C1 0.0130(4) 0.0130(4) 0.0162(5) -0.0019(3) -0.0018(3) 0.0036(3)
C2 0.0159(5) 0.0125(4) 0.0172(5) -0.0039(3) -0.0004(4) 0.0041(4)
C3 0.0149(5) 0.0140(4) 0.0136(4) -0.0032(3) -0.0016(3) 0.0064(4)
C4 0.0171(5) 0.0147(5) 0.0237(5) -0.0033(4) 0.0015(4) -0.0004(4)
C5 0.0210(5) 0.0198(5) 0.0178(5) -0.0076(4) 0.0028(4) 0.0047(4)
C6 0.0116(4) 0.0142(4) 0.0184(5) -0.0047(4) 0.0018(3) 0.0018(3)
C7 0.0169(5) 0.0173(5) 0.0182(5) -0.0043(4) 0.0024(4) 0.0020(4)
C8 0.0225(6) 0.0242(6) 0.0201(5) -0.0053(4) 0.0060(4) 0.0033(4)
C9 0.0199(6) 0.0243(6) 0.0293(6) -0.0089(5) 0.0077(5) 0.0052(4)
C11 0.0116(4) 0.0155(5) 0.0234(5) -0.0048(4) 0.0004(4) 0.0025(4)
C10 0.0151(5) 0.0214(5) 0.0302(6) -0.0073(5) 0.0023(4) 0.0059(4)
C12 0.0231(6) 0.0223(5) 0.0172(5) 0.0019(4) 0.0027(4) 0.0049(4)
C13 0.0372(8) 0.0280(7) 0.0335(7) 0.0104(6) 0.0129(6) 0.0085(6)
C14 0.0350(8) 0.0387(8) 0.0231(6) -0.0046(6) -0.0062(5) 0.0110(6)
C15 0.0144(5) 0.0207(5) 0.0256(6) 0.0001(4) -0.0013(4) 0.0075(4)
C16 0.0278(7) 0.0299(6) 0.0253(6) -0.0048(5) -0.0069(5) 0.0126(5)
C17 0.0210(6) 0.0254(6) 0.0416(8) 0.0027(5) -0.0022(5) 0.0117(5)
C18 0.0151(5) 0.0143(4) 0.0118(4) -0.0033(3) 0.0007(3) 0.0034(4)
C19 0.0145(5) 0.0186(5) 0.0158(5) -0.0034(4) 0.0004(4) 0.0037(4)
C20 0.0160(5) 0.0261(6) 0.0215(5) -0.0011(4) 0.0037(4) 0.0017(4)
C21 0.0235(6) 0.0235(6) 0.0210(6) 0.0013(4) 0.0048(4) 0.0002(5)
C22 0.0260(6) 0.0188(5) 0.0163(5) 0.0012(4) 0.0017(4) 0.0043(4)
C23 0.0188(5) 0.0167(5) 0.0123(4) -0.0022(4) 0.0004(4) 0.0051(4)
C24 0.0140(5) 0.0238(5) 0.0191(5) -0.0020(4) 0.0005(4) 0.0078(4)
C25 0.0240(6) 0.0343(7) 0.0287(6) -0.0023(5) 0.0051(5) 0.0164(5)
C26 0.0178(5) 0.0344(7) 0.0233(6) -0.0034(5) -0.0047(4) 0.0088(5)
C27 0.0219(5) 0.0234(5) 0.0177(5) 0.0030(4) 0.0007(4) 0.0118(4)
C28 0.0233(6) 0.0324(7) 0.0318(7) -0.0010(5) -0.0085(5) 0.0104(5)
C29 0.0380(8) 0.0282(7) 0.0307(7) 0.0066(5) 0.0061(6) 0.0201(6)
C30 0.0150(5) 0.0149(4) 0.0123(4) -0.0028(3) 0.0011(3) 0.0035(4)
C31 0.0157(5) 0.0191(5) 0.0122(4) -0.0046(4) -0.0019(3) 0.0046(4)
C32 0.0147(5) 0.0171(5) 0.0133(4) -0.0024(4) -0.0027(3) 0.0043(4)
C33 0.0208(5) 0.0222(5) 0.0192(5) -0.0093(4) 0.0004(4) 0.0080(4)
C34 0.0169(5) 0.0264(6) 0.0218(5) -0.0080(4) -0.0079(4) 0.0076(4)
C35 0.0133(4) 0.0145(4) 0.0146(4) -0.0031(3) -0.0006(3) 0.0054(3)
C36 0.0175(5) 0.0197(5) 0.0230(5) 0.0032(4) 0.0031(4) 0.0089(4)
C37 0.0218(6) 0.0239(6) 0.0275(6) 0.0063(5) 0.0006(4) 0.0107(5)
C38 0.0182(5) 0.0255(6) 0.0308(6) 0.0030(5) -0.0046(5) 0.0088(5)
C39 0.0136(5) 0.0228(5) 0.0264(6) 0.0005(4) -0.0015(4) 0.0042(4)
C40 0.0133(5) 0.0161(5) 0.0165(5) -0.0027(4) -0.0007(3) 0.0036(4)
C41 0.0195(6) 0.0414(8) 0.0381(8) 0.0233(6) 0.0101(5) 0.0132(6)
C42 0.0375(9) 0.0512(10) 0.0305(8) 0.0045(7) 0.0004(6) -0.0169(8)
C43 0.0522(10) 0.0265(7) 0.0410(9) 0.0096(6) 0.0276(8) 0.0128(7)
C44 0.0137(5) 0.0203(5) 0.0163(5) 0.0003(4) 0.0008(4) 0.0033(4)
C45 0.0176(5) 0.0378(7) 0.0204(6) -0.0009(5) 0.0038(4) 0.0079(5)
C46 0.0275(6) 0.0196(5) 0.0268(6) 0.0008(5) 0.0000(5) 0.0009(5)
C47 0.0110(4) 0.0210(5) 0.0138(4) -0.0047(4) -0.0017(3) 0.0049(4)
C48 0.0121(5) 0.0227(5) 0.0176(5) -0.0018(4) 0.0000(4) 0.0036(4)
C49 0.0148(5) 0.0291(6) 0.0221(5) -0.0020(5) 0.0039(4) 0.0047(4)
C50 0.0156(5) 0.0319(6) 0.0243(6) -0.0062(5) 0.0030(4) 0.0082(5)
C51 0.0178(5) 0.0265(6) 0.0218(5) -0.0066(4) -0.0007(4) 0.0106(4)
C52 0.0142(5) 0.0218(5) 0.0154(5) -0.0054(4) -0.0022(4) 0.0065(4)
C53 0.0176(5) 0.0245(6) 0.0239(6) 0.0050(4) 0.0050(4) 0.0057(4)
C54 0.0420(9) 0.0231(6) 0.0332(7) 0.0018(5) 0.0064(6) 0.0083(6)
C55 0.0247(6) 0.0351(7) 0.0273(6) 0.0099(5) 0.0042(5) 0.0066(5)
C56 0.0211(5) 0.0223(5) 0.0158(5) -0.0022(4) -0.0016(4) 0.0106(4)
C58 0.0358(8) 0.0237(6) 0.0272(7) -0.0035(5) 0.0025(5) 0.0045(5)
C57 0.0339(7) 0.0418(8) 0.0192(6) -0.0035(5) -0.0041(5) 0.0256(6)
C1_1 0.116(8) 0.086(7) 0.038(3) 0.027(4) -0.023(4) -0.019(5)
C2_1 0.106(9) 0.084(6) 0.079(8) 0.031(6) -0.044(5) -0.011(5)
C3_1 0.064(5) 0.057(4) 0.091(7) 0.009(5) -0.025(4) 0.009(3)
C4_1 0.040(3) 0.037(3) 0.046(4) 0.007(3) 0.013(3) 0.006(2)
C5_1 0.044(2) 0.045(2) 0.028(2) 0.0047(16) 0.0084(17) -0.0008(17)
C6_1 0.079(5) 0.064(4) 0.029(2) 0.000(2) 0.017(3) -0.017(3)
C1'_1 0.089(6) 0.085(5) 0.029(3) 0.000(3) 0.007(3) -0.004(4)
C2'_1 0.079(5) 0.082(4) 0.048(3) 0.025(3) 0.000(3) 0.027(4)
C3'_1 0.065(4) 0.069(4) 0.041(3) 0.026(3) 0.007(2) 0.022(3)
C4'_1 0.057(6) 0.049(5) 0.065(6) 0.011(4) -0.018(4) 0.004(4)
C5'_1 0.066(4) 0.073(5) 0.092(7) -0.022(5) -0.009(5) 0.024(4)
C6'_1 0.081(6) 0.089(9) 0.068(8) -0.023(5) 0.017(6) 0.005(5)
C1_2 0.0396(10) 0.0310(8) 0.0857(16) -0.0009(9) -0.0124(10) 0.0131(7)
C2_2 0.0449(10) 0.0452(10) 0.0632(13) 0.0231(9) 0.0148(9) 0.0236(8)
C3_2 0.0608(13) 0.0436(10) 0.0589(12) -0.0016(9) -0.0173(10) 0.0327(10)
C4_2 0.0301(9) 0.0336(9) 0.120(2) 0.0215(12) -0.0029(11) 0.0121(7)
C5_2 0.0697(16) 0.0821(17) 0.111(2) 0.0684(18) 0.0587(16) 0.0624(15)
C6_2 0.106(2) 0.0806(17) 0.0473(12) -0.0001(11) -0.0017(12) 0.0766(18)
C1_3 0.0482(10) 0.0252(7) 0.0395(8) -0.0009(6) 0.0123(7) 0.0094(6)
C2_3 0.0406(9) 0.0399(9) 0.0559(11) 0.0180(8) 0.0150(8) 0.0204(7)
C3_3 0.0286(7) 0.0453(9) 0.0344(8) 0.0125(7) 0.0004(6) 0.0042(6)
C4_3 0.0314(7) 0.0283(6) 0.0221(6) -0.0008(5) 0.0072(5) -0.0013(5)
C5_3 0.0275(7) 0.0259(6) 0.0287(7) 0.0001(5) 0.0075(5) 0.0041(5)
C6_3 0.0327(7) 0.0286(7) 0.0280(7) -0.0031(5) 0.0022(5) 0.0026(6)
C1_4 0.256(6) 0.077(2) 0.0294(12) 0.0115(13) 0.024(2) 0.070(3)
C2_4 0.132(3) 0.0641(17) 0.0774(19) 0.0336(15) 0.056(2) 0.0321(18)
C3_4 0.099(2) 0.0478(12) 0.0641(15) 0.0164(11) 0.0219(15) 0.0211(13)
C4_4 0.087(2) 0.0644(15) 0.0537(13) 0.0062(11) -0.0160(13) 0.0323(14)
C5_4 0.097(3) 0.102(3) 0.109(3) 0.025(2) -0.056(2) 0.016(2)
C6_4 0.227(6) 0.0523(16) 0.074(2) -0.0044(16) -0.092(3) 0.018(3)
C1_5 0.090(2) 0.0358(10) 0.095(2) 0.0126(12) 0.0190(16) 0.0380(12)
C2_5 0.106(2) 0.0384(11) 0.0855(19) 0.0065(12) 0.0044(17) 0.0441(14)
C3_5 0.0780(18) 0.0362(10) 0.110(2) 0.0087(13) 0.0050(16) 0.0334(12)

loop_
_atom_type_symbol
_atom_type_description
_atom_type_scat_dispersion_real
_atom_type_scat_dispersion_imag
_atom_type_scat_source
C C 0.0033 0.0016 'International Tables Vol C Tables 4.2.6.8 and 6.1.1.4'
H H 0.0000 0.0000 'International Tables Vol C Tables 4.2.6.8 and 6.1.1.4'
N N 0.0061 0.0033 'International Tables Vol C Tables 4.2.6.8 and 6.1.1.4'
Si Si 0.0817 0.0704 'International Tables Vol C Tables 4.2.6.8 and 6.1.1.4'
Cl Cl 0.1484 0.1585 'International Tables Vol C Tables 4.2.6.8 and 6.1.1.4'
Ga Ga 0.2307 1.6083 'International Tables Vol C Tables 4.2.6.8 and 6.1.1.4'

loop_
_geom_angle_atom_site_label_1
_geom_angle_atom_site_label_2
_geom_angle_atom_site_label_3
_geom_angle
_geom_angle_site_symmetry_1
_geom_angle_site_symmetry_3
_geom_angle_publ_flag
N2 Ga1 N1 96.88(4) . . ?
N2 Ga1 Cl1 102.17(3) . . ?
N1 Ga1 Cl1 102.05(3) . . ?
N2 Ga1 Si1 114.65(3) . . ?
N1 Ga1 Si1 122.68(3) . . ?
Cl1 Ga1 Si1 115.105(13) . . ?
N3 Ga2 N4 96.63(4) . . ?
N3 Ga2 Cl2 103.15(3) . . ?
N4 Ga2 Cl2 102.26(3) . . ?
N3 Ga2 Si1 116.68(3) . . ?
N4 Ga2 Si1 121.50(3) . . ?
Cl2 Ga2 Si1 113.688(13) . . ?
Cl4 Si1 Cl3 105.18(2) . . ?
Cl4 Si1 Ga2 106.911(16) . . ?
Cl3 Si1 Ga2 103.379(16) . . ?
Cl4 Si1 Ga1 104.365(16) . . ?
Cl3 Si1 Ga1 105.884(16) . . ?
Ga2 Si1 Ga1 129.094(14) . . ?
C1 N1 C6 118.80(9) . . ?
C1 N1 Ga1 115.92(7) . . ?
C6 N1 Ga1 124.80(7) . . ?
C3 N2 C18 119.53(9) . . ?
C3 N2 Ga1 116.24(7) . . ?
C18 N2 Ga1 123.82(7) . . ?
C30 N3 C35 119.42(9) . . ?
C30 N3 Ga2 116.59(8) . . ?
C35 N3 Ga2 123.74(7) . . ?
C32 N4 C47 119.05(9) . . ?
C32 N4 Ga2 115.53(7) . . ?
C47 N4 Ga2 124.99(7) . . ?
N1 C1 C2 123.75(10) . . ?
N1 C1 C4 119.76(10) . . ?
C2 C1 C4 116.49(10) . . ?
C3 C2 C1 128.85(10) . . ?
N2 C3 C2 123.71(10) . . ?
N2 C3 C5 119.77(10) . . ?
C2 C3 C5 116.52(10) . . ?
C7 C6 C11 121.40(10) . . ?
C7 C6 N1 120.46(10) . . ?
C11 C6 N1 118.13(10) . . ?
C8 C7 C6 117.80(12) . . ?
C8 C7 C12 118.87(11) . . ?
C6 C7 C12 123.32(10) . . ?
C9 C8 C7 121.46(12) . . ?
C8 C9 C10 120.05(12) . . ?
C10 C11 C6 118.26(12) . . ?
C10 C11 C15 120.10(11) . . ?
C6 C11 C15 121.57(10) . . ?
C9 C10 C11 121.02(12) . . ?
C7 C12 C14 110.98(11) . . ?
C7 C12 C13 111.35(11) . . ?
C14 C12 C13 109.77(12) . . ?
C11 C15 C17 113.57(11) . . ?
C11 C15 C16 111.17(11) . . ?
C17 C15 C16 108.44(11) . . ?
C19 C18 C23 121.13(10) . . ?
C19 C18 N2 120.59(10) . . ?
C23 C18 N2 118.22(10) . . ?
C20 C19 C18 118.07(11) . . ?
C20 C19 C24 119.14(11) . . ?
C18 C19 C24 122.74(10) . . ?
C21 C20 C19 121.49(12) . . ?
C20 C21 C22 119.83(12) . . ?
C21 C22 C23 120.86(12) . . ?
C22 C23 C18 118.61(11) . . ?
C22 C23 C27 120.54(11) . . ?
C18 C23 C27 120.84(10) . . ?
C19 C24 C26 109.97(10) . . ?
C19 C24 C25 112.01(10) . . ?
C26 C24 C25 110.25(10) . . ?
C23 C27 C29 113.48(11) . . ?
C23 C27 C28 111.53(10) . . ?
C29 C27 C28 109.90(11) . . ?
N3 C30 C31 123.72(10) . . ?
N3 C30 C33 119.64(10) . . ?
C31 C30 C33 116.63(10) . . ?
C32 C31 C30 127.76(10) . . ?
N4 C32 C31 124.03(10) . . ?
N4 C32 C34 119.45(10) . . ?
C31 C32 C34 116.52(10) . . ?
C40 C35 C36 121.35(10) . . ?
C40 C35 N3 119.79(10) . . ?
C36 C35 N3 118.84(10) . . ?
C37 C36 C35 118.31(11) . . ?
C37 C36 C41 118.87(11) . . ?
C35 C36 C41 122.83(11) . . ?
C38 C37 C36 121.01(12) . . ?
C37 C38 C39 119.92(12) . . ?
C38 C39 C40 121.30(12) . . ?
C39 C40 C35 118.09(11) . . ?
C39 C40 C44 118.85(10) . . ?
C35 C40 C44 123.05(10) . . ?
C36 C41 C43 111.04(14) . . ?
C36 C41 C42 111.20(13) . . ?
C43 C41 C42 110.00(12) . . ?
C40 C44 C46 110.55(10) . . ?
C40 C44 C45 111.31(10) . . ?
C46 C44 C45 110.04(10) . . ?
C52 C47 C48 121.14(10) . . ?
C52 C47 N4 120.54(10) . . ?
C48 C47 N4 118.32(10) . . ?
C49 C48 C47 118.24(12) . . ?
C49 C48 C53 119.88(11) . . ?
C47 C48 C53 121.88(10) . . ?
C50 C49 C48 121.13(12) . . ?
C51 C50 C49 119.89(11) . . ?
C50 C51 C52 121.53(12) . . ?
C51 C52 C47 118.06(11) . . ?
C51 C52 C56 118.27(11) . . ?
C47 C52 C56 123.67(10) . . ?
C48 C53 C54 112.75(11) . . ?
C48 C53 C55 112.89(11) . . ?
C54 C53 C55 108.84(12) . . ?
C52 C56 C58 110.42(10) . . ?
C52 C56 C57 111.97(11) . . ?
C58 C56 C57 109.97(12) . . ?
C2_1 C1_1 C6_1 119.7(6) . . ?
C1_1 C2_1 C3_1 120.1(6) . . ?
C4_1 C3_1 C2_1 120.3(7) . . ?
C3_1 C4_1 C5_1 119.3(6) . . ?
C6_1 C5_1 C4_1 120.2(6) . . ?
C5_1 C6_1 C1_1 120.2(6) . . ?
C6'_1 C1'_1 C2'_1 119.3(6) . . ?
C3'_1 C2'_1 C1'_1 120.7(6) . . ?
C2'_1 C3'_1 C4'_1 119.9(6) . . ?
C5'_1 C4'_1 C3'_1 118.9(7) . . ?
C4'_1 C5'_1 C6'_1 122.1(7) . . ?
C1'_1 C6'_1 C5'_1 119.0(6) . . ?
C2_2 C1_2 C6_2 119.8(2) . . ?
C1_2 C2_2 C3_2 121.0(2) . . ?
C4_2 C3_2 C2_2 120.2(2) . . ?
C3_2 C4_2 C5_2 120.8(2) . . ?
C4_2 C5_2 C6_2 118.9(2) . . ?
C1_2 C6_2 C5_2 119.3(2) . . ?
C6_3 C1_3 C2_3 120.09(15) . . ?
C1_3 C2_3 C3_3 119.99(16) . . ?
C4_3 C3_3 C2_3 119.74(16) . . ?
C3_3 C4_3 C5_3 119.96(14) . . ?
C6_3 C5_3 C4_3 120.23(15) . . ?
C1_3 C6_3 C5_3 120.00(15) . . ?
C2_4 C1_4 C6_4 121.3(3) . . ?
C3_4 C2_4 C1_4 119.2(4) . . ?
C2_4 C3_4 C4_4 122.7(3) . . ?
C5_4 C4_4 C3_4 119.5(3) . . ?
C4_4 C5_4 C6_4 120.8(4) . . ?
C1_4 C6_4 C5_4 116.4(3) . . ?
C3_5 C1_5 C2_5 119.3(3) 2_565 . ?
C1_5 C2_5 C3_5 120.2(3) . . ?
C1_5 C3_5 C2_5 120.5(3) 2_565 . ?

loop_
_geom_bond_atom_site_label_1
_geom_bond_atom_site_label_2
_geom_bond_distance
_geom_bond_site_symmetry_2
_geom_bond_publ_flag
Ga1 N2 1.9537(9) . ?
Ga1 N1 1.9565(9) . ?
Ga1 Cl1 2.2171(3) . ?
Ga1 Si1 2.4240(4) . ?
Ga2 N3 1.9480(9) . ?
Ga2 N4 1.9494(10) . ?
Ga2 Cl2 2.2249(4) . ?
Ga2 Si1 2.4168(4) . ?
Cl3 Si1 2.0807(5) . ?
Cl4 Si1 2.0775(5) . ?
N1 C1 1.3384(13) . ?
N1 C6 1.4489(14) . ?
N2 C3 1.3358(13) . ?
N2 C18 1.4488(14) . ?
N3 C30 1.3352(14) . ?
N3 C35 1.4485(14) . ?
N4 C32 1.3412(14) . ?
N4 C47 1.4472(14) . ?
C1 C2 1.4002(15) . ?
C1 C4 1.5088(16) . ?
C2 C3 1.3982(16) . ?
C3 C5 1.5068(15) . ?
C6 C7 1.4063(17) . ?
C6 C11 1.4114(17) . ?
C7 C8 1.4036(17) . ?
C7 C12 1.5171(19) . ?
C8 C9 1.380(2) . ?
C9 C10 1.385(2) . ?
C11 C10 1.3979(16) . ?
C11 C15 1.5197(18) . ?
C12 C14 1.5309(19) . ?
C12 C13 1.5379(19) . ?
C15 C17 1.5331(18) . ?
C15 C16 1.5339(18) . ?
C18 C19 1.4057(16) . ?
C18 C23 1.4089(16) . ?
C19 C20 1.4009(17) . ?
C19 C24 1.5168(17) . ?
C20 C21 1.383(2) . ?
C21 C22 1.3882(19) . ?
C22 C23 1.3983(17) . ?
C23 C27 1.5168(17) . ?
C24 C26 1.5322(18) . ?
C24 C25 1.5359(17) . ?
C27 C29 1.5278(18) . ?
C27 C28 1.5331(19) . ?
C30 C31 1.4054(16) . ?
C30 C33 1.5042(16) . ?
C31 C32 1.3963(16) . ?
C32 C34 1.5099(16) . ?
C35 C40 1.4056(16) . ?
C35 C36 1.4064(16) . ?
C36 C37 1.4001(17) . ?
C36 C41 1.5181(18) . ?
C37 C38 1.3830(19) . ?
C38 C39 1.3860(19) . ?
C39 C40 1.3975(17) . ?
C40 C44 1.5161(17) . ?
C41 C43 1.529(2) . ?
C41 C42 1.540(3) . ?
C44 C46 1.5319(18) . ?
C44 C45 1.5341(17) . ?
C47 C52 1.4058(17) . ?
C47 C48 1.4129(17) . ?
C48 C49 1.3981(17) . ?
C48 C53 1.5219(18) . ?
C49 C50 1.386(2) . ?
C50 C51 1.379(2) . ?
C51 C52 1.4009(16) . ?
C52 C56 1.5197(18) . ?
C53 C54 1.531(2) . ?
C53 C55 1.5317(19) . ?
C56 C58 1.5265(19) . ?
C56 C57 1.5377(18) . ?
C1_1 C2_1 1.370(10) . ?
C1_1 C6_1 1.380(8) . ?
C2_1 C3_1 1.375(9) . ?
C3_1 C4_1 1.372(9) . ?
C4_1 C5_1 1.384(7) . ?
C5_1 C6_1 1.364(5) . ?
C1'_1 C6'_1 1.366(10) . ?
C1'_1 C2'_1 1.375(8) . ?
C2'_1 C3'_1 1.364(7) . ?
C3'_1 C4'_1 1.374(10) . ?
C4'_1 C5'_1 1.344(9) . ?
C5'_1 C6'_1 1.372(9) . ?
C1_2 C2_2 1.355(3) . ?
C1_2 C6_2 1.371(4) . ?
C2_2 C3_2 1.356(3) . ?
C3_2 C4_2 1.350(3) . ?
C4_2 C5_2 1.365(4) . ?
C5_2 C6_2 1.405(4) . ?
C1_3 C6_3 1.375(2) . ?
C1_3 C2_3 1.382(3) . ?
C2_3 C3_3 1.391(3) . ?
C3_3 C4_3 1.377(2) . ?
C4_3 C5_3 1.383(2) . ?
C5_3 C6_3 1.381(2) . ?
C1_4 C2_4 1.361(5) . ?
C1_4 C6_4 1.400(6) . ?
C2_4 C3_4 1.339(4) . ?
C3_4 C4_4 1.351(4) . ?
C4_4 C5_4 1.350(4) . ?
C5_4 C6_4 1.417(6) . ?
C1_5 C3_5 1.363(4) 2_565 ?
C1_5 C2_5 1.383(4) . ?
C2_5 C3_5 1.390(4) . ?
